data_7060456
loop_
_publ_author_name
'Zhao, Guozheng'
'Liu, Wenya'
'Yuan, Fang'
'Liu, Jinjian'

_publ_section_title
;
 Three Mn--viologen complexes containing
 1-carboxyethyl-4,4&#x2032;-bipyridinium: crystal structures,
 photochromism and theoretical calculations
;
_journal_issue 15
_journal_name_full 'New Journal of Chemistry'
_journal_page_first 6787
_journal_page_last 6795
_journal_paper_doi 10.1039/D0NJ06279K
_journal_volume 45
_journal_year 2021
_chemical_formula_moiety '2(H6 Mn0.5 O3), C6 H2 O4 S, 2(C12 H10 N2 O2), 3(H2 O)'
_chemical_formula_sum 'C30 H40 Mn N4 O17 S'
_chemical_formula_weight 815.66
_space_group_crystal_system triclinic
_space_group_IT_number 2
_space_group_name_Hall '-P 1'
_space_group_name_H-M_alt 'P -1'
_atom_sites_solution_hydrogens mixed
_audit_creation_date 2021-02-11
_audit_creation_method
;
Olex2 1.5-dev
(compiled 2021.02.06 svn.rb'dbe4f857' for OlexSys, GUI svn.r6224)
;
_audit_update_record
;
2021-02-24 deposited with the CCDC.	2021-03-12 downloaded from the CCDC.
;
_cell_angle_alpha 87.899(3)
_cell_angle_beta 84.516(3)
_cell_angle_gamma 77.151(3)
_cell_formula_units_Z 2
_cell_length_a 6.9616(10)
_cell_length_b 11.8671(17)
_cell_length_c 22.471(3)
_cell_measurement_reflns_used 9898
_cell_measurement_temperature 273(2)
_cell_measurement_theta_max 27.76
_cell_measurement_theta_min 2.65
_cell_volume 1801.4(4)
_computing_cell_refinement 'SAINT v8.37A (Bruker, 2015)'
_computing_data_collection 'SAINT v8.37A (Bruker, 2015)'
_computing_data_reduction 'SAINT v8.37A (Bruker, 2015)'
_computing_molecular_graphics 'Olex2 1.5-dev (Dolomanov et al., 2009)'
_computing_publication_material 'Olex2 1.5-dev (Dolomanov et al., 2009)'
_computing_structure_refinement 'SHELXL 2018/3 (Sheldrick, 2015)'
_computing_structure_solution 'XS (Sheldrick, 2008)'
_diffrn_ambient_temperature 273.15
_diffrn_measured_fraction_theta_full 0.994
_diffrn_measured_fraction_theta_max 0.989
_diffrn_measurement_device_type 'CCD area detector'
_diffrn_measurement_method 'phi and omega scans'
_diffrn_radiation_type MoK\a
_diffrn_radiation_wavelength 0.71073
_diffrn_reflns_av_R_equivalents 0.0296
_diffrn_reflns_av_unetI/netI 0.0347
_diffrn_reflns_Laue_measured_fraction_full 0.994
_diffrn_reflns_Laue_measured_fraction_max 0.989
_diffrn_reflns_limit_h_max 9
_diffrn_reflns_limit_h_min -9
_diffrn_reflns_limit_k_max 15
_diffrn_reflns_limit_k_min -15
_diffrn_reflns_limit_l_max 25
_diffrn_reflns_limit_l_min -29
_diffrn_reflns_number 23796
_diffrn_reflns_point_group_measured_fraction_full 0.994
_diffrn_reflns_point_group_measured_fraction_max 0.989
_diffrn_reflns_theta_full 25.242
_diffrn_reflns_theta_max 28.274
_diffrn_reflns_theta_min 3.013
_exptl_absorpt_coefficient_mu 0.505
_exptl_absorpt_correction_T_max 0.7457
_exptl_absorpt_correction_T_min 0.5780
_exptl_absorpt_correction_type multi-scan
_exptl_absorpt_process_details
;
SADABS-2016/2 (Bruker,2016/2) was used for absorption correction.
wR2(int) was 0.1055 before and 0.0504 after correction.
The Ratio of minimum to maximum transmission is 0.7751.
The \l/2 correction factor is Not present.
;
_exptl_crystal_colour blue
_exptl_crystal_colour_primary blue
_exptl_crystal_density_diffrn 1.504
_exptl_crystal_description block
_exptl_crystal_F_000 850
_exptl_crystal_size_max 0.3
_exptl_crystal_size_mid 0.2
_exptl_crystal_size_min 0.2
_refine_diff_density_max 0.275
_refine_diff_density_min -0.542
_refine_diff_density_rms 0.052
_refine_ls_extinction_method none
_refine_ls_goodness_of_fit_ref 1.029
_refine_ls_hydrogen_treatment mixed
_refine_ls_matrix_type full
_refine_ls_number_parameters 526
_refine_ls_number_reflns 8845
_refine_ls_number_restraints 24
_refine_ls_restrained_S_all 1.028
_refine_ls_R_factor_all 0.0533
_refine_ls_R_factor_gt 0.0404
_refine_ls_shift/su_max 0.000
_refine_ls_shift/su_mean 0.000
_refine_ls_structure_factor_coef Fsqd
_refine_ls_weighting_details 'w=1/[\s^2^(Fo^2^)+(0.0414P)^2^+0.9015P] where P=(Fo^2^+2Fc^2^)/3'
_refine_ls_weighting_scheme calc
_refine_ls_wR_factor_gt 0.0969
_refine_ls_wR_factor_ref 0.1044
_reflns_Friedel_coverage 0.000
_reflns_number_gt 7178
_reflns_number_total 8845
_reflns_threshold_expression 'I > 2\s(I)'
_cod_data_source_file d0nj06279k2.cif
_cod_data_source_block 1
_cod_depositor_comments 'Adding full bibliography for 7060454--7060456.cif.'
_cod_original_cell_volume 1801.5(4)
_cod_database_code 7060456
_shelx_shelxl_version_number 2018/3
_shelx_space_group_comment
;
The symmetry employed for this shelxl refinement is uniquely defined
by the following loop, which should always be used as a source of
symmetry information in preference to the above space-group names.
They are only intended as comments.
;
_shelx_estimated_absorpt_t_max 0.906
_shelx_estimated_absorpt_t_min 0.863
_olex2_refinement_description
;
1. Fixed Uiso
 At 1.2 times of:
  All C(H) groups, All C(H,H) groups
 At 1.5 times of:
  All O(H,H) groups
2. Restrained distances
 O12-H12A = O12-H12B
 0.85 with sigma of 0.02
 O13-H13A = O13-H13B
 0.85 with sigma of 0.02
 O14-H14C = O14-H14D
 0.85 with sigma of 0.02
 O9-H9A = O9-H9B
 0.85 with sigma of 0.02
 O11-H11A = O11-H11B
 0.85 with sigma of 0.02
 O10-H10A = O10-H10B
 0.85 with sigma of 0.02
 H11A-H11B
 1.34 with sigma of 0.04
 H12A-H12B
 1.34 with sigma of 0.04
 H14C-H14D
 1.34 with sigma of 0.04
 H13A-H13B
 1.34 with sigma of 0.04
 H9A-H9B
 1.34 with sigma of 0.04
 H10A-H10B
 1.34 with sigma of 0.04
 Mn1-H11A \\sim Mn1-H11B
 with sigma of 0.02
 Mn1-H9A \\sim Mn1-H9B
 with sigma of 0.02
 Mn1-H10A \\sim Mn1-H10B
 with sigma of 0.02
 Mn3-H12A \\sim Mn3-H12B
 with sigma of 0.02
 Mn3-H13A \\sim Mn3-H13B
 with sigma of 0.02
 Mn3-H14C \\sim Mn3-H14D
 with sigma of 0.02
3.a Free rotating group:
 O15(H15A,H15B), O16(H16A,H16B), O17(H17A,H17B)
3.b Secondary CH2 refined with riding coordinates:
 C14(H14A,H14B), C2(H2A,H2B)
3.c Aromatic/amide H refined with riding coordinates:
 C28(H28), C22(H22), C27(H27), C21(H21), C17(H17), C23(H23), C15(H15),
 C16(H16), C24(H24), C18(H18), C10(H10), C9(H9), C11(H11), C12(H12), C6(H6),
 C3(H3), C5(H5), C4(H4)
;
_olex2_submission_special_instructions 'No special instructions were received'

loop_
_space_group_symop_operation_xyz
'x, y, z'
'-x, -y, -z'

loop_
_atom_site_label
_atom_site_type_symbol
_atom_site_fract_x
_atom_site_fract_y
_atom_site_fract_z
_atom_site_U_iso_or_equiv
_atom_site_adp_type
_atom_site_occupancy
_atom_site_site_symmetry_order
_atom_site_calc_flag
_atom_site_refinement_flags_posn
_atom_site_refinement_flags_adp
_atom_site_refinement_flags_occupancy
_atom_site_disorder_assembly
_atom_site_disorder_group
Mn1 Mn 0.000000 0.000000 0.000000 0.02451(9) Uani 1 2 d DS . P . .
S1 S 0.51656(6) -0.25946(4) 0.24907(2) 0.03078(10) Uani 1 1 d . . . . .
Mn3 Mn 0.000000 -0.500000 0.500000 0.03067(10) Uani 1 2 d DS . P . .
O5 O 0.50411(19) -0.04146(12) 0.11521(6) 0.0456(3) Uani 1 1 d . . . . .
O7 O 0.0599(2) -0.34964(14) 0.33718(6) 0.0487(4) Uani 1 1 d . . . . .
O3 O 0.5818(2) -0.21772(12) -0.01265(7) 0.0481(4) Uani 1 1 d . . . . .
C29 C 0.4367(2) -0.17260(14) 0.18969(7) 0.0268(3) Uani 1 1 d . . . . .
C20 C 0.7609(2) -0.73620(14) 0.21033(8) 0.0303(3) Uani 1 1 d . . . . .
C26 C 0.2827(2) -0.27987(14) 0.26965(7) 0.0291(3) Uani 1 1 d . . . . .
N4 N 0.7572(2) -0.47084(12) 0.07815(6) 0.0289(3) Uani 1 1 d . . . . .
C28 C 0.2387(3) -0.16007(16) 0.18656(7) 0.0339(4) Uani 1 1 d . . . . .
H28 H 0.168947 -0.115523 0.157433 0.041 Uiso 1 1 calc R U . . .
O6 O 0.75801(18) -0.17092(11) 0.14748(6) 0.0385(3) Uani 1 1 d . . . . .
O4 O 0.41620(19) -0.31069(11) 0.05461(6) 0.0415(3) Uani 1 1 d . . . . .
C30 C 0.5785(2) -0.12493(14) 0.14745(7) 0.0286(3) Uani 1 1 d . . . . .
N3 N 0.7658(3) -0.91126(15) 0.29756(8) 0.0476(4) Uani 1 1 d . . . . .
C19 C 0.7559(2) -0.64296(14) 0.16413(8) 0.0292(3) Uani 1 1 d . . . . .
C22 C 0.8023(3) -0.85187(16) 0.19496(9) 0.0407(4) Uani 1 1 d . . . . .
H22 H 0.829986 -0.873198 0.155118 0.049 Uiso 1 1 calc R U . . .
C27 C 0.1507(3) -0.22187(16) 0.23219(8) 0.0359(4) Uani 1 1 d . . . . .
H27 H 0.016847 -0.222856 0.236237 0.043 Uiso 1 1 calc R U . . .
C25 C 0.2369(3) -0.34609(15) 0.32501(8) 0.0333(4) Uani 1 1 d . . . . .
C21 C 0.7232(3) -0.71078(17) 0.27051(8) 0.0392(4) Uani 1 1 d . . . . .
H21 H 0.694172 -0.634476 0.282926 0.047 Uiso 1 1 calc R U . . .
C17 C 0.7616(3) -0.53149(15) 0.17904(8) 0.0348(4) Uani 1 1 d . . . . .
H17 H 0.763632 -0.513513 0.218876 0.042 Uiso 1 1 calc R U . . .
C23 C 0.7291(3) -0.80058(19) 0.31208(9) 0.0467(5) Uani 1 1 d . . . . .
H23 H 0.706207 -0.782230 0.352393 0.056 Uiso 1 1 calc R U . . .
O8 O 0.3742(2) -0.38936(15) 0.35596(7) 0.0581(4) Uani 1 1 d . . . . .
C15 C 0.7642(3) -0.44728(15) 0.13549(8) 0.0350(4) Uani 1 1 d . . . . .
H15 H 0.770882 -0.373282 0.146028 0.042 Uiso 1 1 calc R U . . .
C14 C 0.7661(3) -0.37973(15) 0.03214(8) 0.0330(4) Uani 1 1 d . . . . .
H14A H 0.814261 -0.416128 -0.005992 0.040 Uiso 1 1 calc R U . . .
H14B H 0.860951 -0.336253 0.042097 0.040 Uiso 1 1 calc R U . . .
C16 C 0.7470(3) -0.57690(16) 0.06219(8) 0.0380(4) Uani 1 1 d . . . . .
H16 H 0.740165 -0.591731 0.022187 0.046 Uiso 1 1 calc R U . . .
C13 C 0.5681(2) -0.29559(14) 0.02525(8) 0.0300(3) Uani 1 1 d . . . . .
C24 C 0.8017(3) -0.93496(17) 0.23972(10) 0.0469(5) Uani 1 1 d . . . . .
H24 H 0.827993 -1.012014 0.228670 0.056 Uiso 1 1 calc R U . . .
C18 C 0.7466(3) -0.66405(16) 0.10417(8) 0.0398(4) Uani 1 1 d . . . . .
H18 H 0.740012 -0.737331 0.092416 0.048 Uiso 1 1 calc R U . . .
N1 N 0.2478(3) 0.36261(15) 0.19322(8) 0.0446(4) Uani 1 1 d . . . . .
C10 C 0.2945(3) 0.16709(16) 0.22924(8) 0.0380(4) Uani 1 1 d . . . . .
H10 H 0.325333 0.088884 0.220267 0.046 Uiso 1 1 calc R U . . .
O1 O 0.5698(2) -0.19854(13) 0.45591(7) 0.0526(4) Uani 1 1 d . . . . .
N2 N 0.2382(2) -0.04172(13) 0.43097(7) 0.0339(3) Uani 1 1 d . . . . .
C8 C 0.2519(2) 0.20211(15) 0.28819(8) 0.0319(4) Uani 1 1 d . . . . .
C7 C 0.2527(2) 0.11680(15) 0.33823(8) 0.0311(3) Uani 1 1 d . . . . .
O2 O 0.4120(2) -0.28757(13) 0.52691(7) 0.0514(4) Uani 1 1 d . . . . .
C9 C 0.2061(3) 0.32050(16) 0.29818(9) 0.0408(4) Uani 1 1 d . . . . .
H9 H 0.175998 0.348570 0.336841 0.049 Uiso 1 1 calc R U . . .
C11 C 0.2061(3) 0.39572(17) 0.24974(10) 0.0458(5) Uani 1 1 d . . . . .
H11 H 0.174942 0.474583 0.257164 0.055 Uiso 1 1 calc R U . . .
C12 C 0.2906(3) 0.24962(18) 0.18387(9) 0.0434(4) Uani 1 1 d . . . . .
H12 H 0.319521 0.224440 0.144656 0.052 Uiso 1 1 calc R U . . .
C2 C 0.2251(3) -0.12768(16) 0.47971(9) 0.0385(4) Uani 1 1 d . . . . .
H2A H 0.127303 -0.170608 0.471629 0.046 Uiso 1 1 calc R U . . .
H2B H 0.179848 -0.087236 0.516925 0.046 Uiso 1 1 calc R U . . .
C1 C 0.4211(3) -0.21266(15) 0.48729(8) 0.0353(4) Uani 1 1 d . . . . .
C6 C 0.2423(4) 0.00438(17) 0.32848(9) 0.0510(5) Uani 1 1 d . . . . .
H6 H 0.240426 -0.019594 0.289642 0.061 Uiso 1 1 calc R U . . .
C3 C 0.2517(3) 0.06549(17) 0.44241(9) 0.0414(4) Uani 1 1 d . . . . .
H3 H 0.257261 0.086021 0.481650 0.050 Uiso 1 1 calc R U . . .
C5 C 0.2577(3) 0.14641(17) 0.39718(9) 0.0428(4) Uani 1 1 d . . . . .
H5 H 0.265037 0.221138 0.406138 0.051 Uiso 1 1 calc R U . . .
C4 C 0.2347(4) -0.07228(17) 0.37497(10) 0.0558(6) Uani 1 1 d . . . . .
H4 H 0.226844 -0.147490 0.367220 0.067 Uiso 1 1 calc R U . . .
O9 O 0.17035(19) 0.07685(12) 0.06076(6) 0.0374(3) Uani 1 1 d D . . . .
H9A H 0.228(3) 0.1261(17) 0.0437(9) 0.056 Uiso 1 1 d D U . . .
H9B H 0.258(3) 0.0299(17) 0.0777(9) 0.056 Uiso 1 1 d D U . . .
O11 O 0.03467(19) -0.15967(11) 0.05350(6) 0.0358(3) Uani 1 1 d D . . . .
H11A H -0.040(3) -0.1633(18) 0.0839(8) 0.054 Uiso 1 1 d D U . . .
H11B H 0.147(3) -0.1991(17) 0.0593(10) 0.054 Uiso 1 1 d D U . . .
O12 O 0.1215(2) -0.40616(14) 0.56483(7) 0.0486(4) Uani 1 1 d D . . . .
H12A H 0.172(4) -0.444(2) 0.5945(9) 0.073 Uiso 1 1 d D U . . .
H12B H 0.205(3) -0.367(2) 0.5515(10) 0.073 Uiso 1 1 d D U . . .
O13 O 0.2777(2) -0.54110(14) 0.44362(7) 0.0528(4) Uani 1 1 d D . . . .
H13A H 0.377(3) -0.589(2) 0.4550(11) 0.079 Uiso 1 1 d D U . . .
H13B H 0.313(3) -0.494(2) 0.4190(10) 0.079 Uiso 1 1 d D U . . .
O14 O 0.0703(2) -0.66303(12) 0.54714(6) 0.0393(3) Uani 1 1 d D . . . .
H14C H 0.032(3) -0.6632(18) 0.5842(7) 0.059 Uiso 1 1 d D U . . .
H14D H 0.192(2) -0.6987(17) 0.5453(10) 0.059 Uiso 1 1 d D U . . .
O10 O -0.26906(18) 0.07404(11) 0.05132(6) 0.0330(3) Uani 1 1 d D . . . .
H10A H -0.333(3) 0.0310(17) 0.0718(9) 0.049 Uiso 1 1 d D U . . .
H10B H -0.359(2) 0.1223(16) 0.0343(9) 0.049 Uiso 1 1 d D U . . .
O15 O -0.2313(2) -0.47351(12) 0.33351(7) 0.0451(3) Uani 1 1 d G . . . .
H15A H -0.348329 -0.433744 0.340747 0.068 Uiso 1 1 d G U . . .
H15B H -0.158681 -0.424386 0.332263 0.068 Uiso 1 1 d G U . . .
O16 O 0.2015(3) -0.47618(17) 0.09282(8) 0.0622(5) Uani 1 1 d G . . . .
H16A H 0.291525 -0.437748 0.089766 0.093 Uiso 1 1 d G U . . .
H16B H 0.229041 -0.522258 0.122211 0.093 Uiso 1 1 d G U . . .
O17 O 0.7890(3) -1.04131(17) 0.40678(8) 0.0687(5) Uani 1 1 d G . . . .
H17A H 0.705488 -1.084082 0.411467 0.103 Uiso 1 1 d G U . . .
H17B H 0.777066 -1.012944 0.371674 0.103 Uiso 1 1 d G U . . .

loop_
_atom_site_aniso_label
_atom_site_aniso_U_11
_atom_site_aniso_U_22
_atom_site_aniso_U_33
_atom_site_aniso_U_23
_atom_site_aniso_U_13
_atom_site_aniso_U_12
Mn1 0.02196(16) 0.02750(17) 0.02387(17) 0.00451(13) -0.00107(12) -0.00621(13)
S1 0.0265(2) 0.0353(2) 0.0280(2) 0.01225(16) 0.00143(15) -0.00501(16)
Mn3 0.02914(19) 0.03226(19) 0.02814(19) 0.00984(14) 0.00087(14) -0.00463(14)
O5 0.0351(7) 0.0504(8) 0.0490(8) 0.0291(6) -0.0025(6) -0.0097(6)
O7 0.0388(8) 0.0685(10) 0.0408(8) 0.0142(7) 0.0067(6) -0.0226(7)
O3 0.0365(7) 0.0432(8) 0.0625(9) 0.0290(7) -0.0073(6) -0.0079(6)
C29 0.0303(8) 0.0277(7) 0.0207(7) 0.0046(6) 0.0019(6) -0.0058(6)
C20 0.0290(8) 0.0302(8) 0.0324(9) 0.0065(7) -0.0069(7) -0.0073(7)
C26 0.0308(8) 0.0306(8) 0.0260(8) 0.0024(6) 0.0041(6) -0.0103(7)
N4 0.0280(7) 0.0269(7) 0.0303(7) 0.0062(5) -0.0045(6) -0.0030(5)
C28 0.0337(9) 0.0426(9) 0.0267(8) 0.0092(7) -0.0062(7) -0.0110(7)
O6 0.0278(6) 0.0441(7) 0.0393(7) 0.0139(6) 0.0040(5) -0.0041(5)
O4 0.0303(7) 0.0395(7) 0.0511(8) 0.0140(6) 0.0012(6) -0.0040(5)
C30 0.0322(8) 0.0300(8) 0.0235(8) 0.0053(6) 0.0008(6) -0.0085(7)
N3 0.0467(10) 0.0450(10) 0.0509(10) 0.0207(8) -0.0087(8) -0.0112(8)
C19 0.0273(8) 0.0279(8) 0.0318(8) 0.0057(6) -0.0053(6) -0.0046(6)
C22 0.0470(11) 0.0329(9) 0.0402(10) 0.0044(8) -0.0054(8) -0.0048(8)
C27 0.0294(9) 0.0462(10) 0.0344(9) 0.0055(7) -0.0014(7) -0.0151(8)
C25 0.0366(9) 0.0343(9) 0.0289(8) 0.0046(7) 0.0049(7) -0.0119(7)
C21 0.0482(11) 0.0377(9) 0.0337(9) 0.0052(7) -0.0054(8) -0.0137(8)
C17 0.0443(10) 0.0300(8) 0.0289(8) 0.0009(7) -0.0047(7) -0.0052(7)
C23 0.0532(12) 0.0537(12) 0.0353(10) 0.0120(9) -0.0070(9) -0.0174(10)
O8 0.0408(8) 0.0815(11) 0.0511(9) 0.0395(8) -0.0039(7) -0.0178(8)
C15 0.0437(10) 0.0257(8) 0.0336(9) 0.0005(7) -0.0038(7) -0.0033(7)
C14 0.0309(9) 0.0328(8) 0.0336(9) 0.0118(7) -0.0031(7) -0.0053(7)
C16 0.0516(11) 0.0364(9) 0.0289(9) 0.0030(7) -0.0107(8) -0.0135(8)
C13 0.0282(8) 0.0291(8) 0.0333(9) 0.0063(6) -0.0070(7) -0.0069(6)
C24 0.0508(12) 0.0320(9) 0.0552(13) 0.0111(9) -0.0071(10) -0.0043(8)
C18 0.0575(12) 0.0318(9) 0.0343(9) 0.0017(7) -0.0109(8) -0.0163(8)
N1 0.0431(9) 0.0428(9) 0.0479(10) 0.0111(7) -0.0072(8) -0.0100(7)
C10 0.0424(10) 0.0355(9) 0.0353(9) -0.0019(7) -0.0030(8) -0.0068(8)
O1 0.0333(7) 0.0505(8) 0.0669(10) 0.0237(7) 0.0053(7) -0.0020(6)
N2 0.0324(8) 0.0320(7) 0.0345(8) 0.0052(6) -0.0030(6) -0.0019(6)
C8 0.0279(8) 0.0329(8) 0.0342(9) 0.0015(7) -0.0045(7) -0.0047(7)
C7 0.0290(8) 0.0304(8) 0.0326(9) -0.0004(7) -0.0039(7) -0.0034(7)
O2 0.0405(8) 0.0486(8) 0.0626(9) 0.0284(7) -0.0047(7) -0.0090(6)
C9 0.0470(11) 0.0330(9) 0.0398(10) -0.0011(8) -0.0032(8) -0.0035(8)
C11 0.0516(12) 0.0325(9) 0.0512(12) 0.0041(8) -0.0047(10) -0.0054(8)
C12 0.0466(11) 0.0496(11) 0.0344(10) 0.0029(8) -0.0039(8) -0.0120(9)
C2 0.0310(9) 0.0408(10) 0.0406(10) 0.0119(8) 0.0001(7) -0.0047(8)
C1 0.0320(9) 0.0330(9) 0.0406(10) 0.0085(7) -0.0048(7) -0.0075(7)
C6 0.0859(17) 0.0330(10) 0.0327(10) -0.0038(8) -0.0056(10) -0.0095(10)
C3 0.0511(12) 0.0440(10) 0.0312(9) -0.0004(8) -0.0065(8) -0.0141(9)
C5 0.0582(13) 0.0374(10) 0.0363(10) -0.0010(8) -0.0061(9) -0.0175(9)
C4 0.0965(19) 0.0292(9) 0.0409(11) -0.0025(8) -0.0064(11) -0.0116(11)
O9 0.0349(7) 0.0418(7) 0.0401(7) 0.0092(6) -0.0133(6) -0.0158(6)
O11 0.0311(7) 0.0384(7) 0.0350(7) 0.0133(5) -0.0005(5) -0.0048(5)
O12 0.0523(9) 0.0589(9) 0.0416(8) 0.0169(7) -0.0126(7) -0.0262(7)
O13 0.0351(8) 0.0569(9) 0.0554(9) 0.0300(7) 0.0115(7) 0.0017(6)
O14 0.0372(7) 0.0404(7) 0.0344(7) 0.0136(6) 0.0024(6) -0.0005(6)
O10 0.0252(6) 0.0348(6) 0.0363(7) 0.0097(5) 0.0029(5) -0.0054(5)
O15 0.0444(8) 0.0458(8) 0.0468(8) 0.0077(6) -0.0090(7) -0.0127(6)
O16 0.0681(11) 0.0733(12) 0.0546(10) 0.0251(8) -0.0193(8) -0.0337(9)
O17 0.0944(14) 0.0725(12) 0.0494(10) 0.0237(8) -0.0156(9) -0.0401(10)

loop_
_atom_type_symbol
_atom_type_description
_atom_type_scat_dispersion_real
_atom_type_scat_dispersion_imag
_atom_type_scat_source
C C 0.0033 0.0016 'International Tables Vol C Tables 4.2.6.8 and 6.1.1.4'
H H 0.0000 0.0000 'International Tables Vol C Tables 4.2.6.8 and 6.1.1.4'
Mn Mn 0.3368 0.7283 'International Tables Vol C Tables 4.2.6.8 and 6.1.1.4'
N N 0.0061 0.0033 'International Tables Vol C Tables 4.2.6.8 and 6.1.1.4'
O O 0.0106 0.0060 'International Tables Vol C Tables 4.2.6.8 and 6.1.1.4'
S S 0.1246 0.1234 'International Tables Vol C Tables 4.2.6.8 and 6.1.1.4'

loop_
_geom_angle_atom_site_label_1
_geom_angle_atom_site_label_2
_geom_angle_atom_site_label_3
_geom_angle
_geom_angle_site_symmetry_1
_geom_angle_site_symmetry_3
_geom_angle_publ_flag
O9 Mn1 O9 180.0 2 . y
O11 Mn1 O9 88.38(5) . 2 y
O11 Mn1 O9 91.62(5) . . y
O11 Mn1 O9 88.38(5) 2 . y
O11 Mn1 O9 91.62(5) 2 2 y
O11 Mn1 O11 180.0 2 . y
O10 Mn1 O9 90.30(5) 2 2 y
O10 Mn1 O9 89.71(5) 2 . y
O10 Mn1 O9 89.70(5) . 2 y
O10 Mn1 O9 90.30(5) . . y
O10 Mn1 O11 88.47(5) 2 . y
O10 Mn1 O11 91.53(5) . . y
O10 Mn1 O11 88.47(5) . 2 y
O10 Mn1 O11 91.53(5) 2 2 y
O10 Mn1 O10 180.0 . 2 y
C29 S1 C26 91.81(8) . . ?
O12 Mn3 O12 180.0 2_546 . y
O13 Mn3 O12 93.32(7) 2_546 2_546 y
O13 Mn3 O12 86.68(7) 2_546 . y
O13 Mn3 O12 93.32(7) . . y
O13 Mn3 O12 86.68(7) . 2_546 y
O13 Mn3 O13 180.0 . 2_546 y
O14 Mn3 O12 85.81(6) 2_546 . y
O14 Mn3 O12 94.20(6) 2_546 2_546 y
O14 Mn3 O12 85.80(6) . 2_546 y
O14 Mn3 O12 94.20(6) . . y
O14 Mn3 O13 91.59(5) 2_546 2_546 y
O14 Mn3 O13 88.41(5) . 2_546 y
O14 Mn3 O13 91.59(5) . . y
O14 Mn3 O13 88.41(5) 2_546 . y
O14 Mn3 O14 180.0 . 2_546 y
C28 C29 S1 111.32(12) . . ?
C28 C29 C30 127.58(14) . . ?
C30 C29 S1 121.04(12) . . ?
C22 C20 C19 121.51(16) . . ?
C21 C20 C19 121.12(16) . . ?
C21 C20 C22 117.37(16) . . ?
C27 C26 S1 111.35(12) . . ?
C27 C26 C25 126.58(15) . . ?
C25 C26 S1 121.90(13) . . ?
C15 N4 C14 119.40(14) . . ?
C15 N4 C16 120.52(15) . . ?
C16 N4 C14 120.06(15) . . ?
C29 C28 H28 123.6 . . ?
C29 C28 C27 112.82(15) . . ?
C27 C28 H28 123.6 . . ?
O5 C30 C29 115.99(15) . . ?
O6 C30 O5 126.23(15) . . ?
O6 C30 C29 117.77(14) . . ?
C23 N3 C24 116.78(17) . . ?
C17 C19 C20 121.36(15) . . ?
C17 C19 C18 117.25(15) . . ?
C18 C19 C20 121.39(15) . . ?
C20 C22 H22 120.5 . . ?
C24 C22 C20 119.08(19) . . ?
C24 C22 H22 120.5 . . ?
C26 C27 C28 112.71(16) . . ?
C26 C27 H27 123.6 . . ?
C28 C27 H27 123.6 . . ?
O7 C25 C26 116.15(16) . . ?
O8 C25 O7 125.44(16) . . ?
O8 C25 C26 118.36(16) . . ?
C20 C21 H21 120.4 . . ?
C20 C21 C23 119.15(18) . . ?
C23 C21 H21 120.4 . . ?
C19 C17 H17 119.7 . . ?
C15 C17 C19 120.62(16) . . ?
C15 C17 H17 119.7 . . ?
N3 C23 C21 123.7(2) . . ?
N3 C23 H23 118.1 . . ?
C21 C23 H23 118.1 . . ?
N4 C15 C17 120.55(16) . . ?
N4 C15 H15 119.7 . . ?
C17 C15 H15 119.7 . . ?
N4 C14 H14A 108.7 . . ?
N4 C14 H14B 108.7 . . ?
N4 C14 C13 114.28(14) . . ?
H14A C14 H14B 107.6 . . ?
C13 C14 H14A 108.7 . . ?
C13 C14 H14B 108.7 . . ?
N4 C16 H16 119.6 . . ?
N4 C16 C18 120.86(16) . . ?
C18 C16 H16 119.6 . . ?
O3 C13 C14 112.68(15) . . ?
O4 C13 O3 127.10(16) . . ?
O4 C13 C14 120.19(14) . . ?
N3 C24 C22 123.90(19) . . ?
N3 C24 H24 118.1 . . ?
C22 C24 H24 118.1 . . ?
C19 C18 H18 119.9 . . ?
C16 C18 C19 120.17(17) . . ?
C16 C18 H18 119.9 . . ?
C12 N1 C11 116.64(17) . . ?
C8 C10 H10 120.3 . . ?
C12 C10 H10 120.3 . . ?
C12 C10 C8 119.44(18) . . ?
C3 N2 C2 121.27(16) . . ?
C4 N2 C2 119.03(16) . . ?
C4 N2 C3 119.70(16) . . ?
C10 C8 C7 121.32(16) . . ?
C10 C8 C9 117.07(17) . . ?
C9 C8 C7 121.60(16) . . ?
C6 C7 C8 121.31(16) . . ?
C6 C7 C5 116.53(17) . . ?
C5 C7 C8 122.13(16) . . ?
C8 C9 H9 120.5 . . ?
C11 C9 C8 118.94(18) . . ?
C11 C9 H9 120.5 . . ?
N1 C11 C9 124.22(19) . . ?
N1 C11 H11 117.9 . . ?
C9 C11 H11 117.9 . . ?
N1 C12 C10 123.68(19) . . ?
N1 C12 H12 118.2 . . ?
C10 C12 H12 118.2 . . ?
N2 C2 H2A 108.9 . . ?
N2 C2 H2B 108.9 . . ?
N2 C2 C1 113.40(15) . . ?
H2A C2 H2B 107.7 . . ?
C1 C2 H2A 108.9 . . ?
C1 C2 H2B 108.9 . . ?
O1 C1 O2 127.24(17) . . ?
O1 C1 C2 118.31(16) . . ?
O2 C1 C2 114.41(16) . . ?
C7 C6 H6 119.5 . . ?
C4 C6 C7 121.00(19) . . ?
C4 C6 H6 119.5 . . ?
N2 C3 H3 119.4 . . ?
N2 C3 C5 121.19(17) . . ?
C5 C3 H3 119.4 . . ?
C7 C5 H5 119.9 . . ?
C3 C5 C7 120.20(18) . . ?
C3 C5 H5 119.9 . . ?
N2 C4 C6 121.36(19) . . ?
N2 C4 H4 119.3 . . ?
C6 C4 H4 119.3 . . ?
Mn1 O9 H9A 113.4(14) . . ?
Mn1 O9 H9B 115.9(14) . . ?
H9A O9 H9B 105(2) . . ?
Mn1 O11 H11A 120.0(14) . . ?
Mn1 O11 H11B 120.9(14) . . ?
H11A O11 H11B 109(2) . . ?
Mn3 O12 H12A 118.2(16) . . ?
Mn3 O12 H12B 117.9(16) . . ?
H12A O12 H12B 104(2) . . ?
Mn3 O13 H13A 121.3(16) . . ?
Mn3 O13 H13B 122.3(16) . . ?
H13A O13 H13B 111(2) . . ?
Mn3 O14 H14C 116.8(14) . . ?
Mn3 O14 H14D 117.5(14) . . ?
H14C O14 H14D 104(2) . . ?
Mn1 O10 H10A 120.0(14) . . ?
Mn1 O10 H10B 119.0(13) . . ?
H10A O10 H10B 104(2) . . ?
H15A O15 H15B 104.5 . . ?
H16A O16 H16B 104.5 . . ?
H17A O17 H17B 104.5 . . ?

loop_
_geom_bond_atom_site_label_1
_geom_bond_atom_site_label_2
_geom_bond_distance
_geom_bond_site_symmetry_2
_geom_bond_publ_flag
Mn1 O9 2.2326(13) 2 y
Mn1 O9 2.2326(13) . y
Mn1 O11 2.1860(12) 2 y
Mn1 O11 2.1860(12) . y
Mn1 O10 2.1307(12) . y
Mn1 O10 2.1308(12) 2 y
S1 C29 1.7141(16) . ?
S1 C26 1.7165(17) . ?
Mn3 O12 2.2026(15) 2_546 y
Mn3 O12 2.2027(15) . y
Mn3 O13 2.1766(14) . y
Mn3 O13 2.1766(14) 2_546 y
Mn3 O14 2.1523(13) 2_546 y
Mn3 O14 2.1523(13) . y
O5 C30 1.251(2) . ?
O7 C25 1.246(2) . ?
O3 C13 1.247(2) . ?
C29 C28 1.362(2) . ?
C29 C30 1.492(2) . ?
C20 C19 1.486(2) . ?
C20 C22 1.388(3) . ?
C20 C21 1.384(3) . ?
C26 C27 1.361(2) . ?
C26 C25 1.494(2) . ?
N4 C15 1.336(2) . ?
N4 C14 1.476(2) . ?
N4 C16 1.340(2) . ?
C28 H28 0.9300 . ?
C28 C27 1.411(2) . ?
O6 C30 1.247(2) . ?
O4 C13 1.236(2) . ?
N3 C23 1.328(3) . ?
N3 C24 1.328(3) . ?
C19 C17 1.386(2) . ?
C19 C18 1.390(2) . ?
C22 H22 0.9300 . ?
C22 C24 1.383(3) . ?
C27 H27 0.9300 . ?
C25 O8 1.243(2) . ?
C21 H21 0.9300 . ?
C21 C23 1.387(3) . ?
C17 H17 0.9300 . ?
C17 C15 1.375(2) . ?
C23 H23 0.9300 . ?
C15 H15 0.9300 . ?
C14 H14A 0.9700 . ?
C14 H14B 0.9700 . ?
C14 C13 1.529(2) . ?
C16 H16 0.9300 . ?
C16 C18 1.374(2) . ?
C24 H24 0.9300 . ?
C18 H18 0.9300 . ?
N1 C11 1.329(3) . ?
N1 C12 1.327(3) . ?
C10 H10 0.9300 . ?
C10 C8 1.388(3) . ?
C10 C12 1.386(3) . ?
O1 C1 1.235(2) . ?
N2 C2 1.479(2) . ?
N2 C3 1.332(2) . ?
N2 C4 1.326(3) . ?
C8 C7 1.485(2) . ?
C8 C9 1.392(2) . ?
C7 C6 1.379(3) . ?
C7 C5 1.388(3) . ?
O2 C1 1.242(2) . ?
C9 H9 0.9300 . ?
C9 C11 1.382(3) . ?
C11 H11 0.9300 . ?
C12 H12 0.9300 . ?
C2 H2A 0.9700 . ?
C2 H2B 0.9700 . ?
C2 C1 1.525(2) . ?
C6 H6 0.9300 . ?
C6 C4 1.365(3) . ?
C3 H3 0.9300 . ?
C3 C5 1.376(3) . ?
C5 H5 0.9300 . ?
C4 H4 0.9300 . ?
O9 H9A 0.843(15) . ?
O9 H9B 0.840(15) . ?
O11 H11A 0.825(14) . ?
O11 H11B 0.837(15) . ?
O12 H12A 0.849(15) . ?
O12 H12B 0.848(16) . ?
O13 H13A 0.846(16) . ?
O13 H13B 0.832(15) . ?
O14 H14C 0.849(15) . ?
O14 H14D 0.855(15) . ?
O10 H10A 0.843(14) . ?
O10 H10B 0.858(14) . ?
O15 H15A 0.8501 . ?
O15 H15B 0.8503 . ?
O16 H16A 0.8498 . ?
O16 H16B 0.8503 . ?
O17 H17A 0.8497 . ?
O17 H17B 0.8505 . ?

loop_
_geom_hbond_atom_site_label_D
_geom_hbond_atom_site_label_H
_geom_hbond_atom_site_label_A
_geom_hbond_distance_DH
_geom_hbond_distance_HA
_geom_hbond_distance_DA
_geom_hbond_angle_DHA
_geom_hbond_site_symmetry_A
_geom_hbond_publ_flag
O9 H9A O3 0.843(15) 1.956(15) 2.7811(19) 166(2) 2_655 yes
O9 H9B O5 0.840(15) 1.985(15) 2.7988(18) 163(2) . yes
O11 H11A O6 0.825(14) 1.919(15) 2.7394(17) 172(2) 1_455 yes
O11 H11B O4 0.837(15) 2.036(15) 2.8565(18) 167(2) . yes
O12 H12A O15 0.849(15) 1.893(16) 2.730(2) 168(3) 2_546 yes
O12 H12B O2 0.848(16) 1.919(16) 2.765(2) 174(3) . yes
O13 H13A O2 0.846(16) 1.892(16) 2.732(2) 171(3) 2_646 yes
O13 H13B O8 0.832(15) 1.929(16) 2.7569(19) 173(3) . yes
O14 H14C O7 0.849(15) 1.821(15) 2.6680(19) 175(2) 2_546 yes
O14 H14D O1 0.855(15) 1.827(15) 2.6699(19) 168(2) 2_646 yes
O10 H10A O5 0.843(14) 1.775(14) 2.6113(17) 172(2) 1_455 yes
O10 H10B O3 0.858(14) 1.803(14) 2.6465(18) 168(2) 2 yes
O15 H15A O8 0.85 1.89 2.711(2) 162.9 1_455 yes
O15 H15B O7 0.85 1.94 2.764(2) 163.9 . yes
O16 H16A O4 0.85 2.00 2.786(2) 152.8 . yes
O16 H16B N1 0.85 2.06 2.899(2) 170.4 1_545 yes
O17 H17A O1 0.85 2.01 2.797(2) 154.4 1_545 yes
O17 H17B N3 0.85 2.02 2.849(2) 165.6 . yes

loop_
_geom_torsion_atom_site_label_1
_geom_torsion_atom_site_label_2
_geom_torsion_atom_site_label_3
_geom_torsion_atom_site_label_4
_geom_torsion
_geom_torsion_site_symmetry_1
_geom_torsion_site_symmetry_2
_geom_torsion_site_symmetry_3
_geom_torsion_site_symmetry_4
_geom_torsion_publ_flag
S1 C29 C28 C27 -0.5(2) . . . . ?
S1 C29 C30 O5 -162.90(14) . . . . ?
S1 C29 C30 O6 16.9(2) . . . . ?
S1 C26 C27 C28 -0.2(2) . . . . ?
S1 C26 C25 O7 176.04(14) . . . . ?
S1 C26 C25 O8 -1.6(2) . . . . ?
C29 S1 C26 C27 -0.08(15) . . . . ?
C29 S1 C26 C25 -175.57(15) . . . . ?
C29 C28 C27 C26 0.4(2) . . . . ?
C20 C19 C17 C15 177.61(16) . . . . ?
C20 C19 C18 C16 -178.43(18) . . . . ?
C20 C22 C24 N3 -0.8(3) . . . . ?
C20 C21 C23 N3 -1.3(3) . . . . ?
C26 S1 C29 C28 0.32(14) . . . . ?
C26 S1 C29 C30 -177.11(14) . . . . ?
N4 C14 C13 O3 177.97(16) . . . . ?
N4 C14 C13 O4 -3.7(2) . . . . ?
N4 C16 C18 C19 0.3(3) . . . . ?
C28 C29 C30 O5 20.1(3) . . . . ?
C28 C29 C30 O6 -160.05(18) . . . . ?
C30 C29 C28 C27 176.74(16) . . . . ?
C19 C20 C22 C24 -178.93(17) . . . . ?
C19 C20 C21 C23 179.92(17) . . . . ?
C19 C17 C15 N4 1.4(3) . . . . ?
C22 C20 C19 C17 -164.50(18) . . . . ?
C22 C20 C19 C18 15.1(3) . . . . ?
C22 C20 C21 C23 0.3(3) . . . . ?
C27 C26 C25 O7 1.3(3) . . . . ?
C27 C26 C25 O8 -176.37(19) . . . . ?
C25 C26 C27 C28 175.05(17) . . . . ?
C21 C20 C19 C17 15.9(3) . . . . ?
C21 C20 C19 C18 -164.50(18) . . . . ?
C21 C20 C22 C24 0.7(3) . . . . ?
C17 C19 C18 C16 1.2(3) . . . . ?
C23 N3 C24 C22 -0.2(3) . . . . ?
C15 N4 C14 C13 -82.0(2) . . . . ?
C15 N4 C16 C18 -1.0(3) . . . . ?
C14 N4 C15 C17 -178.22(16) . . . . ?
C14 N4 C16 C18 177.38(17) . . . . ?
C16 N4 C15 C17 0.2(3) . . . . ?
C16 N4 C14 C13 99.60(19) . . . . ?
C24 N3 C23 C21 1.2(3) . . . . ?
C18 C19 C17 C15 -2.0(3) . . . . ?
C10 C8 C7 C6 -17.7(3) . . . . ?
C10 C8 C7 C5 164.32(19) . . . . ?
C10 C8 C9 C11 -0.2(3) . . . . ?
N2 C2 C1 O1 4.2(3) . . . . ?
N2 C2 C1 O2 -178.10(17) . . . . ?
N2 C3 C5 C7 -1.0(3) . . . . ?
C8 C10 C12 N1 0.0(3) . . . . ?
C8 C7 C6 C4 -177.2(2) . . . . ?
C8 C7 C5 C3 177.88(18) . . . . ?
C8 C9 C11 N1 -0.1(3) . . . . ?
C7 C8 C9 C11 -179.43(18) . . . . ?
C7 C6 C4 N2 -0.4(4) . . . . ?
C9 C8 C7 C6 161.4(2) . . . . ?
C9 C8 C7 C5 -16.5(3) . . . . ?
C11 N1 C12 C10 -0.3(3) . . . . ?
C12 N1 C11 C9 0.4(3) . . . . ?
C12 C10 C8 C7 179.50(17) . . . . ?
C12 C10 C8 C9 0.3(3) . . . . ?
C2 N2 C3 C5 -177.93(18) . . . . ?
C2 N2 C4 C6 178.7(2) . . . . ?
C6 C7 C5 C3 -0.2(3) . . . . ?
C3 N2 C2 C1 -100.6(2) . . . . ?
C3 N2 C4 C6 -0.8(4) . . . . ?
C5 C7 C6 C4 0.9(3) . . . . ?
C4 N2 C2 C1 80.0(2) . . . . ?
C4 N2 C3 C5 1.5(3) . . . . ?
